data_7047754
loop_
_publ_author_name
'Fandos, Rosa'
'Bru\~na, Sonia'
'Hern\'andez, Carolina'
'Otero, Antonio'
'Rodr\'iguez, Ana'
'Ruiz, Mar\'ia Jos\'e'
'Terreros, Pilar'
'Cuadrado, Isabel'

_publ_section_title
;
 Titanium thiosalicylate complexes: functional metalloligands for the
 construction of redox-active heterometallic architectures.
;
_journal_issue 43
_journal_name_full 'Dalton transactions (Cambridge, England : 2003)'
_journal_page_first 15391
_journal_page_last 15398
_journal_paper_doi 10.1039/c8dt02641f
_journal_volume 47
_journal_year 2018
_chemical_formula_sum 'C49 H52 Cl4 O6 P Rh S2 Ti'
_chemical_formula_weight 1124.60
_space_group_crystal_system triclinic
_space_group_IT_number 2
_space_group_name_Hall '-P 1'
_space_group_name_H-M_alt 'P -1'
_symmetry_space_group_name_Hall '-P 1'
_symmetry_space_group_name_H-M 'P -1'
_atom_sites_solution_hydrogens geom
_audit_creation_method SHELXL-2013
_audit_update_record
;
2018-09-09 deposited with the CCDC.
2018-09-27 downloaded from the CCDC.
;
_cell_angle_alpha 70.501(5)
_cell_angle_beta 87.218(5)
_cell_angle_gamma 67.906(6)
_cell_formula_units_Z 2
_cell_length_a 12.711(4)
_cell_length_b 13.703(4)
_cell_length_c 16.828(5)
_cell_measurement_reflns_used 840
_cell_measurement_temperature 180(2)
_cell_measurement_theta_max 10.533
_cell_measurement_theta_min 2.184
_cell_volume 2550.1(13)
_computing_cell_refinement 'Bruker SAINT V8.37 (Bruker AXS Inc. 2016)'
_computing_data_collection 'Bruker APEX'
_computing_data_reduction 'Bruker SAINT V8.37 (Bruker AXS Inc. 2016)'
_computing_molecular_graphics 'WINGX v2014.1 (Farrugia, 2012)'
_computing_publication_material 'WINGX v2014.1 (Farrugia, 2012)'
_computing_structure_refinement 'SHELXL-2013/4 (Sheldrick, 2013)'
_computing_structure_solution 'SHELXS-2013/4 (Sheldrick, 2013)'
_diffrn_ambient_temperature 180(2)
_diffrn_measured_fraction_theta_full 0.953
_diffrn_measured_fraction_theta_max 0.981
_diffrn_measurement_device_type 'CCD area detector, APEX'
_diffrn_measurement_method 'omega scans'
_diffrn_radiation_type MoK\a
_diffrn_radiation_wavelength 0.71073
_diffrn_reflns_av_R_equivalents 0.1056
_diffrn_reflns_av_unetI/netI 0.1892
_diffrn_reflns_Laue_measured_fraction_full 0.953
_diffrn_reflns_Laue_measured_fraction_max 0.981
_diffrn_reflns_limit_h_max 12
_diffrn_reflns_limit_h_min -15
_diffrn_reflns_limit_k_max 15
_diffrn_reflns_limit_k_min -16
_diffrn_reflns_limit_l_max 19
_diffrn_reflns_limit_l_min -19
_diffrn_reflns_number 16978
_diffrn_reflns_point_group_measured_fraction_full 0.953
_diffrn_reflns_point_group_measured_fraction_max 0.981
_diffrn_reflns_theta_full 25.242
_diffrn_reflns_theta_max 24.999
_diffrn_reflns_theta_min 1.736
_exptl_absorpt_coefficient_mu 0.849
_exptl_absorpt_correction_T_max 0.7454
_exptl_absorpt_correction_T_min 0.465
_exptl_absorpt_correction_type multi-scan
_exptl_absorpt_process_details SADABS
_exptl_crystal_colour red
_exptl_crystal_density_diffrn 1.465
_exptl_crystal_description prism
_exptl_crystal_F_000 1152
_exptl_crystal_size_max 0.140
_exptl_crystal_size_mid 0.120
_exptl_crystal_size_min 0.080
_refine_diff_density_max 1.426
_refine_diff_density_min -1.475
_refine_diff_density_rms 0.141
_refine_ls_extinction_method none
_refine_ls_goodness_of_fit_ref 0.937
_refine_ls_hydrogen_treatment constr
_refine_ls_matrix_type full
_refine_ls_number_parameters 584
_refine_ls_number_reflns 8806
_refine_ls_number_restraints 0
_refine_ls_restrained_S_all 0.937
_refine_ls_R_factor_all 0.1763
_refine_ls_R_factor_gt 0.0862
_refine_ls_shift/su_max 0.009
_refine_ls_shift/su_mean 0.000
_refine_ls_structure_factor_coef Fsqd
_refine_ls_weighting_details 'w=1/[\s^2^(Fo^2^)+(0.1122P)^2^] where P=(Fo^2^+2Fc^2^)/3'
_refine_ls_weighting_scheme calc
_refine_ls_wR_factor_gt 0.1903
_refine_ls_wR_factor_ref 0.2492
_reflns_Friedel_coverage 0.000
_reflns_number_gt 4150
_reflns_number_total 8806
_reflns_threshold_expression 'I > 2\s(I)'
_cod_data_source_file c8dt02641f2.cif
_cod_data_source_block 6
_cod_depositor_comments 'Adding full bibliography for 7047752--7047754.cif.'
_cod_original_cell_volume 2550.1(14)
_cod_database_code 7047754
_shelx_space_group_comment
;
The symmetry employed for this shelxl refinement is uniquely defined
by the following loop, which should always be used as a source of
symmetry information in preference to the above space-group names.
They are only intended as comments.
;
_shelx_estimated_absorpt_t_min 0.890
_shelx_estimated_absorpt_t_max 0.935
_shelxl_version_number 2013-4

loop_
_space_group_symop_operation_xyz
'x, y, z'
'-x, -y, -z'

loop_
_atom_site_label
_atom_site_type_symbol
_atom_site_fract_x
_atom_site_fract_y
_atom_site_fract_z
_atom_site_U_iso_or_equiv
_atom_site_adp_type
_atom_site_occupancy
_atom_site_site_symmetry_order
_atom_site_calc_flag
_atom_site_refinement_flags_posn
_atom_site_refinement_flags_adp
Ti1 Ti 0.82169(15) 0.27116(14) 0.10161(10) 0.0355(5) Uani 1 1 d . .
Rh1 Rh 0.57249(7) 0.31017(7) 0.17676(5) 0.0369(3) Uani 1 1 d . .
P1 P 0.5253(2) 0.2935(2) 0.31151(15) 0.0360(6) Uani 1 1 d . .
S1 S 0.6230(2) 0.3370(2) 0.03772(14) 0.0365(6) Uani 1 1 d . .
S2 S 0.6934(2) 0.4099(2) 0.16416(14) 0.0357(6) Uani 1 1 d . .
O1 O 0.8298(6) 0.1303(5) 0.1027(4) 0.0438(18) Uani 1 1 d . .
O2 O 0.8002(7) -0.0271(6) 0.1502(5) 0.057(2) Uani 1 1 d . .
O3 O 0.8952(6) 0.2054(5) 0.2126(4) 0.0444(18) Uani 1 1 d . .
O4 O 1.0034(6) 0.1297(6) 0.3329(4) 0.0472(19) Uani 1 1 d . .
O5 O 0.4410(8) 0.1784(7) 0.1609(5) 0.073(2) Uani 1 1 d . .
C1 C 0.7746(9) 0.0679(9) 0.1024(6) 0.041(3) Uani 1 1 d . .
C2 C 0.6771(9) 0.1170(8) 0.0334(6) 0.042(3) Uani 1 1 d . .
C3 C 0.6131(9) 0.2324(8) 0.0019(6) 0.042(3) Uani 1 1 d . .
C4 C 0.5273(9) 0.2707(9) -0.0623(6) 0.044(3) Uani 1 1 d . .
H4 H 0.4815 0.3484 -0.0842 0.053 Uiso 1 1 calc R U
C5 C 0.5067(10) 0.1981(11) -0.0952(7) 0.058(3) Uani 1 1 d . .
H5 H 0.4480 0.2260 -0.1392 0.069 Uiso 1 1 calc R U
C6 C 0.5723(11) 0.0866(10) -0.0632(7) 0.059(3) Uani 1 1 d . .
H6 H 0.5603 0.0365 -0.0861 0.071 Uiso 1 1 calc R U
C7 C 0.6555(10) 0.0457(9) 0.0018(7) 0.052(3) Uani 1 1 d . .
H7 H 0.6983 -0.0327 0.0250 0.062 Uiso 1 1 calc R U
C8 C 0.9242(9) 0.2071(9) 0.2861(6) 0.041(3) Uani 1 1 d . .
C9 C 0.8544(8) 0.3095(8) 0.3066(6) 0.034(2) Uani 1 1 d . .
C10 C 0.7609(8) 0.4000(8) 0.2590(6) 0.036(2) Uani 1 1 d . .
C11 C 0.7107(9) 0.4929(9) 0.2842(6) 0.047(3) Uani 1 1 d . .
H11 H 0.6466 0.5549 0.2511 0.056 Uiso 1 1 calc R U
C12 C 0.7529(10) 0.4960(9) 0.3565(7) 0.047(3) Uani 1 1 d . .
H12 H 0.7191 0.5610 0.3721 0.056 Uiso 1 1 calc R U
C13 C 0.8436(10) 0.4063(9) 0.4065(6) 0.047(3) Uani 1 1 d . .
H13 H 0.8698 0.4071 0.4581 0.057 Uiso 1 1 calc R U
C14 C 0.8960(9) 0.3148(9) 0.3810(6) 0.045(3) Uani 1 1 d . .
H14 H 0.9612 0.2542 0.4139 0.054 Uiso 1 1 calc R U
C15 C 0.8407(9) 0.4289(8) -0.0062(6) 0.040(3) Uani 1 1 d . .
C16 C 0.9311(8) 0.3835(8) 0.0596(6) 0.034(2) Uani 1 1 d . .
C17 C 1.0013(9) 0.2747(9) 0.0611(6) 0.043(3) Uani 1 1 d . .
C18 C 0.9538(9) 0.2492(9) -0.0015(6) 0.046(3) Uani 1 1 d . .
C19 C 0.8568(10) 0.3449(10) -0.0425(6) 0.049(3) Uani 1 1 d . .
C20 C 0.7514(10) 0.5431(9) -0.0335(7) 0.061(3) Uani 1 1 d . .
H20A H 0.7694 0.5891 -0.0865 0.091 Uiso 1 1 calc R U
H20B H 0.7481 0.5766 0.0103 0.091 Uiso 1 1 calc R U
H20C H 0.6775 0.5394 -0.0421 0.091 Uiso 1 1 calc R U
C21 C 0.9539(10) 0.4431(9) 0.1117(6) 0.053(3) Uani 1 1 d . .
H21A H 0.9913 0.3890 0.1670 0.079 Uiso 1 1 calc R U
H21B H 0.8818 0.4982 0.1194 0.079 Uiso 1 1 calc R U
H21C H 1.0037 0.4814 0.0830 0.079 Uiso 1 1 calc R U
C22 C 1.1125(10) 0.2002(10) 0.1146(7) 0.064(3) Uani 1 1 d . .
H22A H 1.1583 0.2446 0.1130 0.095 Uiso 1 1 calc R U
H22B H 1.1544 0.1400 0.0924 0.095 Uiso 1 1 calc R U
H22C H 1.0972 0.1678 0.1732 0.095 Uiso 1 1 calc R U
C23 C 1.0038(11) 0.1459(9) -0.0231(8) 0.067(4) Uani 1 1 d . .
H23A H 0.9442 0.1363 -0.0509 0.100 Uiso 1 1 calc R U
H23B H 1.0369 0.0814 0.0287 0.100 Uiso 1 1 calc R U
H23C H 1.0634 0.1516 -0.0614 0.100 Uiso 1 1 calc R U
C24 C 0.7852(11) 0.3598(11) -0.1165(6) 0.064(4) Uani 1 1 d . .
H24A H 0.8199 0.3851 -0.1687 0.097 Uiso 1 1 calc R U
H24B H 0.7087 0.4158 -0.1186 0.097 Uiso 1 1 calc R U
H24C H 0.7800 0.2883 -0.1109 0.097 Uiso 1 1 calc R U
C25 C 0.4901(9) 0.2324(9) 0.1686(7) 0.045(3) Uani 1 1 d . .
C26 C 0.4178(9) 0.2334(8) 0.3398(6) 0.040(3) Uani 1 1 d . .
C27 C 0.4399(9) 0.1238(9) 0.3868(6) 0.042(3) Uani 1 1 d . .
H27 H 0.5150 0.0760 0.4118 0.050 Uiso 1 1 calc R U
C28 C 0.3545(10) 0.0807(9) 0.3989(6) 0.051(3) Uani 1 1 d . .
H28 H 0.3715 0.0043 0.4315 0.061 Uiso 1 1 calc R U
C29 C 0.2462(9) 0.1496(9) 0.3634(6) 0.048(3) Uani 1 1 d . .
H29 H 0.1880 0.1205 0.3708 0.058 Uiso 1 1 calc R U
C30 C 0.2205(10) 0.2610(9) 0.3170(6) 0.053(3) Uani 1 1 d . .
H30 H 0.1451 0.3085 0.2926 0.063 Uiso 1 1 calc R U
C31 C 0.3043(9) 0.3025(9) 0.3065(6) 0.042(3) Uani 1 1 d . .
H31 H 0.2858 0.3798 0.2759 0.051 Uiso 1 1 calc R U
C32 C 0.4584(9) 0.4244(9) 0.3341(6) 0.043(3) Uani 1 1 d . .
C33 C 0.4179(8) 0.4227(10) 0.4140(6) 0.047(3) Uani 1 1 d . .
H33 H 0.4245 0.3540 0.4565 0.057 Uiso 1 1 calc R U
C34 C 0.3693(11) 0.5209(11) 0.4294(7) 0.062(3) Uani 1 1 d . .
H34 H 0.3440 0.5196 0.4836 0.074 Uiso 1 1 calc R U
C35 C 0.3558(11) 0.6234(11) 0.3676(8) 0.066(4) Uani 1 1 d . .
H35 H 0.3216 0.6915 0.3790 0.080 Uiso 1 1 calc R U
C36 C 0.3940(10) 0.6231(9) 0.2888(7) 0.055(3) Uani 1 1 d . .
H36 H 0.3835 0.6922 0.2453 0.066 Uiso 1 1 calc R U
C37 C 0.4458(9) 0.5260(9) 0.2727(7) 0.048(3) Uani 1 1 d . .
H37 H 0.4736 0.5277 0.2190 0.057 Uiso 1 1 calc R U
C38 C 0.6469(9) 0.2017(8) 0.3883(6) 0.039(2) Uani 1 1 d . .
C39 C 0.6730(10) 0.2210(9) 0.4589(6) 0.049(3) Uani 1 1 d . .
H39 H 0.6240 0.2855 0.4709 0.059 Uiso 1 1 calc R U
C40 C 0.7673(11) 0.1488(11) 0.5111(7) 0.061(3) Uani 1 1 d . .
H40 H 0.7835 0.1640 0.5592 0.073 Uiso 1 1 calc R U
C41 C 0.8412(9) 0.0536(9) 0.4971(7) 0.052(3) Uani 1 1 d . .
H41 H 0.9077 0.0038 0.5342 0.063 Uiso 1 1 calc R U
C42 C 0.8147(10) 0.0337(9) 0.4276(7) 0.054(3) Uani 1 1 d . .
H42 H 0.8638 -0.0316 0.4167 0.065 Uiso 1 1 calc R U
C43 C 0.7188(9) 0.1056(8) 0.3730(7) 0.045(3) Uani 1 1 d . .
H43 H 0.7020 0.0897 0.3254 0.054 Uiso 1 1 calc R U
C50 C 0.8736(12) 0.7033(10) 0.2325(7) 0.073(4) Uani 1 1 d . .
H50A H 0.8967 0.7678 0.2205 0.088 Uiso 1 1 calc R U
H50B H 0.8212 0.7055 0.2780 0.088 Uiso 1 1 calc R U
C51 C 0.0334(12) 0.9231(10) 0.2646(9) 0.079(4) Uani 1 1 d . .
H51A H 0.0279 0.9806 0.2896 0.095 Uiso 1 1 calc R U
H51B H -0.0346 0.9530 0.2243 0.095 Uiso 1 1 calc R U
C52 C 0.537(2) 0.8436(18) 0.3003(13) 0.197(14) Uani 1 1 d . .
H52A H 0.5828 0.8151 0.2585 0.296 Uiso 1 1 calc R U
H52B H 0.4821 0.9201 0.2718 0.296 Uiso 1 1 calc R U
H52C H 0.4952 0.7954 0.3278 0.296 Uiso 1 1 calc R U
C53 C 0.6098(15) 0.8436(12) 0.3629(10) 0.101(6) Uani 1 1 d . .
H53A H 0.6416 0.9015 0.3365 0.121 Uiso 1 1 calc R U
H53B H 0.5641 0.8634 0.4086 0.121 Uiso 1 1 calc R U
C54 C 0.7716(14) 0.7406(13) 0.4580(9) 0.090(5) Uani 1 1 d . .
H54A H 0.7276 0.7615 0.5041 0.108 Uiso 1 1 calc R U
H54B H 0.8059 0.7964 0.4312 0.108 Uiso 1 1 calc R U
C55 C 0.8623(11) 0.6284(13) 0.4933(9) 0.091(5) Uani 1 1 d . .
H55A H 0.8280 0.5731 0.5183 0.136 Uiso 1 1 calc R U
H55B H 0.9109 0.6278 0.5371 0.136 Uiso 1 1 calc R U
H55C H 0.9083 0.6097 0.4481 0.136 Uiso 1 1 calc R U
O6 O 0.6978(8) 0.7414(7) 0.3972(5) 0.077(3) Uani 1 1 d . .
Cl1 Cl 0.9929(3) 0.5808(3) 0.2675(2) 0.0846(11) Uani 1 1 d . .
Cl2 Cl 0.8009(3) 0.7163(3) 0.1411(2) 0.0845(11) Uani 1 1 d . .
Cl3 Cl 0.1581(4) 0.8951(3) 0.2097(3) 0.1083(15) Uani 1 1 d . .
Cl4 Cl 0.0358(3) 0.8029(3) 0.3440(3) 0.0900(12) Uani 1 1 d . .

loop_
_atom_site_aniso_label
_atom_site_aniso_U_11
_atom_site_aniso_U_22
_atom_site_aniso_U_33
_atom_site_aniso_U_23
_atom_site_aniso_U_13
_atom_site_aniso_U_12
Ti1 0.0334(11) 0.0375(10) 0.0329(9) -0.0099(8) 0.0046(8) -0.0126(9)
Rh1 0.0340(5) 0.0407(5) 0.0347(4) -0.0108(4) 0.0043(4) -0.0149(4)
P1 0.0319(16) 0.0399(15) 0.0316(13) -0.0086(12) 0.0032(12) -0.0120(13)
S1 0.0339(15) 0.0395(14) 0.0311(13) -0.0091(11) 0.0027(11) -0.0113(12)
S2 0.0336(15) 0.0380(14) 0.0333(12) -0.0102(11) 0.0034(11) -0.0128(12)
O1 0.039(5) 0.040(4) 0.052(4) -0.017(4) -0.004(3) -0.013(4)
O2 0.055(5) 0.036(4) 0.067(5) -0.001(4) -0.014(4) -0.015(4)
O3 0.037(4) 0.043(4) 0.040(4) -0.008(3) -0.004(3) -0.005(3)
O4 0.038(5) 0.053(4) 0.039(4) -0.005(4) -0.010(4) -0.013(4)
O5 0.089(7) 0.089(6) 0.064(5) -0.032(5) 0.018(5) -0.054(6)
C1 0.039(7) 0.040(6) 0.038(6) -0.015(5) 0.000(5) -0.006(5)
C2 0.043(7) 0.037(6) 0.040(6) -0.012(5) 0.007(5) -0.009(5)
C3 0.043(7) 0.050(7) 0.034(5) -0.012(5) 0.002(5) -0.022(6)
C4 0.034(6) 0.061(7) 0.046(6) -0.017(6) 0.004(5) -0.029(6)
C5 0.056(8) 0.082(9) 0.038(6) -0.017(6) -0.001(6) -0.032(7)
C6 0.073(9) 0.061(8) 0.054(7) -0.024(6) 0.001(7) -0.034(7)
C7 0.053(8) 0.048(7) 0.059(7) -0.021(6) 0.005(6) -0.021(6)
C8 0.031(6) 0.052(7) 0.038(6) -0.003(5) -0.007(5) -0.023(6)
C9 0.027(6) 0.035(5) 0.041(5) -0.013(5) 0.008(5) -0.013(5)
C10 0.036(6) 0.037(6) 0.038(5) -0.013(5) 0.014(5) -0.017(5)
C11 0.039(7) 0.056(7) 0.047(6) -0.013(6) 0.010(5) -0.023(6)
C12 0.046(7) 0.044(6) 0.055(7) -0.019(6) 0.010(6) -0.022(6)
C13 0.050(8) 0.065(8) 0.043(6) -0.027(6) 0.011(6) -0.033(6)
C14 0.040(7) 0.062(7) 0.037(6) -0.013(5) 0.000(5) -0.028(6)
C15 0.038(6) 0.037(6) 0.041(6) -0.006(5) 0.026(5) -0.020(5)
C16 0.025(6) 0.036(6) 0.042(6) -0.007(5) 0.012(5) -0.019(5)
C17 0.034(6) 0.060(7) 0.045(6) -0.018(6) 0.020(5) -0.029(6)
C18 0.036(7) 0.055(7) 0.051(6) -0.021(6) 0.021(5) -0.022(6)
C19 0.050(8) 0.075(8) 0.027(5) -0.017(6) 0.008(5) -0.030(7)
C20 0.058(8) 0.048(7) 0.065(7) -0.003(6) 0.019(6) -0.024(6)
C21 0.064(8) 0.065(7) 0.053(6) -0.026(6) 0.027(6) -0.048(7)
C22 0.052(8) 0.071(8) 0.059(7) -0.003(7) 0.003(6) -0.031(7)
C23 0.073(10) 0.065(8) 0.084(9) -0.044(7) 0.035(7) -0.037(7)
C24 0.075(9) 0.093(9) 0.035(6) -0.019(6) 0.014(6) -0.046(8)
C25 0.034(7) 0.053(7) 0.054(7) -0.016(6) 0.018(5) -0.028(6)
C26 0.036(6) 0.041(6) 0.036(5) -0.005(5) 0.010(5) -0.014(5)
C27 0.027(6) 0.056(7) 0.038(6) -0.009(5) 0.002(5) -0.017(5)
C28 0.049(8) 0.049(7) 0.042(6) -0.002(5) -0.002(6) -0.017(6)
C29 0.044(7) 0.067(8) 0.057(7) -0.022(6) 0.016(6) -0.048(6)
C30 0.048(8) 0.061(7) 0.041(6) -0.002(6) -0.001(5) -0.025(6)
C31 0.031(6) 0.050(6) 0.048(6) -0.018(5) 0.003(5) -0.017(5)
C32 0.037(7) 0.057(7) 0.037(5) -0.019(5) 0.012(5) -0.019(5)
C33 0.025(6) 0.073(8) 0.050(6) -0.021(6) 0.016(5) -0.026(6)
C34 0.063(9) 0.071(9) 0.056(7) -0.031(7) 0.018(6) -0.025(7)
C35 0.060(9) 0.064(8) 0.077(9) -0.042(8) 0.014(7) -0.010(7)
C36 0.049(8) 0.037(6) 0.070(8) -0.016(6) 0.012(6) -0.008(6)
C37 0.037(7) 0.053(7) 0.053(6) -0.019(6) 0.015(5) -0.017(6)
C38 0.038(6) 0.034(6) 0.040(6) -0.002(5) -0.001(5) -0.016(5)
C39 0.044(7) 0.050(7) 0.045(6) -0.007(6) -0.001(5) -0.017(6)
C40 0.064(9) 0.082(9) 0.040(6) -0.007(7) -0.005(6) -0.042(8)
C41 0.030(7) 0.051(7) 0.050(7) 0.008(6) -0.008(6) -0.008(6)
C42 0.037(7) 0.042(6) 0.064(7) 0.002(6) 0.008(6) -0.011(6)
C43 0.036(7) 0.041(6) 0.057(7) -0.011(5) 0.002(5) -0.019(5)
C50 0.087(11) 0.066(8) 0.064(8) -0.019(7) 0.000(7) -0.027(8)
C51 0.069(10) 0.056(8) 0.103(10) -0.018(8) -0.032(9) -0.016(7)
C52 0.19(2) 0.20(2) 0.17(2) -0.127(19) -0.089(19) 0.029(19)
C53 0.122(15) 0.077(11) 0.097(11) -0.046(10) 0.026(11) -0.018(11)
C54 0.103(13) 0.112(13) 0.093(11) -0.065(10) 0.036(10) -0.058(11)
C55 0.051(10) 0.121(13) 0.110(12) -0.064(11) 0.006(8) -0.022(9)
O6 0.096(8) 0.064(6) 0.060(5) -0.031(5) 0.003(5) -0.008(6)
Cl1 0.070(3) 0.074(2) 0.096(3) -0.018(2) 0.019(2) -0.024(2)
Cl2 0.092(3) 0.069(2) 0.096(3) -0.025(2) 0.010(2) -0.036(2)
Cl3 0.110(4) 0.073(3) 0.103(3) -0.018(2) 0.011(3) -0.005(2)
Cl4 0.073(3) 0.076(2) 0.116(3) -0.027(2) -0.009(2) -0.025(2)

loop_
_atom_type_symbol
_atom_type_description
_atom_type_scat_dispersion_real
_atom_type_scat_dispersion_imag
_atom_type_scat_source
C C 0.0033 0.0016 'International Tables Vol C Tables 4.2.6.8 and 6.1.1.4'
H H 0.0000 0.0000 'International Tables Vol C Tables 4.2.6.8 and 6.1.1.4'
O O 0.0106 0.0060 'International Tables Vol C Tables 4.2.6.8 and 6.1.1.4'
P P 0.1023 0.0942 'International Tables Vol C Tables 4.2.6.8 and 6.1.1.4'
S S 0.1246 0.1234 'International Tables Vol C Tables 4.2.6.8 and 6.1.1.4'
Ti Ti 0.2776 0.4457 'International Tables Vol C Tables 4.2.6.8 and 6.1.1.4'
Rh Rh -1.1178 0.9187 'International Tables Vol C Tables 4.2.6.8 and 6.1.1.4'
Cl Cl 0.1484 0.1585 'International Tables Vol C Tables 4.2.6.8 and 6.1.1.4'

loop_
_geom_angle_atom_site_label_1
_geom_angle_atom_site_label_2
_geom_angle_atom_site_label_3
_geom_angle
O1 Ti1 O3 90.7(3)
O1 Ti1 C17 104.1(3)
O3 Ti1 C17 84.0(3)
O1 Ti1 C16 138.2(3)
O3 Ti1 C16 90.9(3)
C17 Ti1 C16 34.7(3)
O1 Ti1 C18 82.3(3)
O3 Ti1 C18 111.9(4)
C17 Ti1 C18 35.3(3)
C16 Ti1 C18 58.6(3)
O1 Ti1 C19 98.6(3)
O3 Ti1 C19 141.3(4)
C17 Ti1 C19 57.4(4)
C16 Ti1 C19 57.7(4)
C18 Ti1 C19 34.4(3)
O1 Ti1 C15 133.1(3)
O3 Ti1 C15 124.9(4)
C17 Ti1 C15 57.8(4)
C16 Ti1 C15 35.0(3)
C18 Ti1 C15 58.1(3)
C19 Ti1 C15 34.5(3)
O1 Ti1 S2 133.2(2)
O3 Ti1 S2 81.2(2)
C17 Ti1 S2 120.5(3)
C16 Ti1 S2 88.2(2)
C18 Ti1 S2 143.3(3)
C19 Ti1 S2 116.2(3)
C15 Ti1 S2 86.0(2)
O1 Ti1 S1 83.5(2)
O3 Ti1 S1 135.9(2)
C17 Ti1 S1 139.9(3)
C16 Ti1 S1 121.7(2)
C18 Ti1 S1 110.6(3)
C19 Ti1 S1 82.6(3)
C15 Ti1 S1 88.0(3)
S2 Ti1 S1 71.93(9)
O1 Ti1 Rh1 88.4(2)
O3 Ti1 Rh1 90.9(2)
C17 Ti1 Rh1 166.5(3)
C16 Ti1 Rh1 133.4(2)
C18 Ti1 Rh1 155.4(3)
C19 Ti1 Rh1 126.6(3)
C15 Ti1 Rh1 116.9(2)
S2 Ti1 Rh1 46.19(7)
S1 Ti1 Rh1 45.46(6)
C25 Rh1 P1 90.2(3)
C25 Rh1 S1 93.0(3)
P1 Rh1 S1 176.51(11)
C25 Rh1 S2 169.7(3)
P1 Rh1 S2 99.91(9)
S1 Rh1 S2 76.94(9)
C25 Rh1 Ti1 122.2(3)
P1 Rh1 Ti1 129.33(8)
S1 Rh1 Ti1 49.55(7)
S2 Rh1 Ti1 49.33(7)
C38 P1 C26 105.9(5)
C38 P1 C32 108.3(5)
C26 P1 C32 101.4(5)
C38 P1 Rh1 111.7(3)
C26 P1 Rh1 112.3(3)
C32 P1 Rh1 116.4(3)
C3 S1 Rh1 110.8(3)
C3 S1 Ti1 108.5(4)
Rh1 S1 Ti1 84.99(9)
C10 S2 Rh1 118.2(3)
C10 S2 Ti1 111.0(3)
Rh1 S2 Ti1 84.48(9)
C1 O1 Ti1 147.0(7)
C8 O3 Ti1 154.4(7)
O2 C1 O1 123.6(10)
O2 C1 C2 119.5(10)
O1 C1 C2 116.8(9)
C7 C2 C3 120.9(10)
C7 C2 C1 118.4(9)
C3 C2 C1 120.7(9)
C4 C3 C2 117.1(9)
C4 C3 S1 115.2(8)
C2 C3 S1 127.6(8)
C3 C4 C5 121.9(10)
C6 C5 C4 118.9(10)
C5 C6 C7 120.7(11)
C6 C7 C2 120.5(10)
O4 C8 O3 121.1(9)
O4 C8 C9 123.2(9)
O3 C8 C9 115.7(8)
C10 C9 C14 118.1(9)
C10 C9 C8 127.5(8)
C14 C9 C8 114.3(9)
C9 C10 C11 120.1(9)
C9 C10 S2 125.5(7)
C11 C10 S2 114.4(8)
C12 C11 C10 120.6(10)
C11 C12 C13 120.7(10)
C12 C13 C14 119.2(9)
C13 C14 C9 121.2(10)
C19 C15 C16 106.9(9)
C19 C15 C20 126.7(10)
C16 C15 C20 126.3(9)
C19 C15 Ti1 72.3(6)
C16 C15 Ti1 71.1(5)
C20 C15 Ti1 123.9(7)
C17 C16 C15 107.9(9)
C17 C16 C21 125.4(9)
C15 C16 C21 126.5(9)
C17 C16 Ti1 72.6(5)
C15 C16 Ti1 73.8(5)
C21 C16 Ti1 123.6(6)
C16 C17 C18 108.7(9)
C16 C17 C22 126.1(10)
C18 C17 C22 125.0(10)
C16 C17 Ti1 72.7(5)
C18 C17 Ti1 72.5(6)
C22 C17 Ti1 124.4(7)
C19 C18 C17 106.7(9)
C19 C18 C23 127.0(10)
C17 C18 C23 126.1(10)
C19 C18 Ti1 73.6(6)
C17 C18 Ti1 72.1(5)
C23 C18 Ti1 123.5(8)
C18 C19 C15 109.8(9)
C18 C19 C24 125.5(10)
C15 C19 C24 124.6(11)
C18 C19 Ti1 72.0(5)
C15 C19 Ti1 73.2(5)
C24 C19 Ti1 124.3(8)
O5 C25 Rh1 176.2(10)
C27 C26 C31 117.4(10)
C27 C26 P1 124.7(8)
C31 C26 P1 117.8(8)
C26 C27 C28 121.5(10)
C29 C28 C27 119.3(10)
C28 C29 C30 120.7(10)
C31 C30 C29 119.5(11)
C30 C31 C26 121.6(10)
C37 C32 C33 119.3(9)
C37 C32 P1 120.4(7)
C33 C32 P1 120.3(8)
C34 C33 C32 119.1(11)
C33 C34 C35 121.7(10)
C36 C35 C34 118.0(10)
C37 C36 C35 121.3(11)
C36 C37 C32 120.4(10)
C39 C38 C43 118.7(10)
C39 C38 P1 125.1(8)
C43 C38 P1 116.2(8)
C40 C39 C38 120.5(10)
C39 C40 C41 122.3(11)
C42 C41 C40 117.3(10)
C41 C42 C43 122.0(10)
C42 C43 C38 119.3(10)
Cl1 C50 Cl2 112.6(7)
Cl4 C51 Cl3 111.1(7)
O6 C53 C52 112.3(13)
O6 C54 C55 110.1(11)
C53 O6 C54 113.0(11)

loop_
_geom_bond_atom_site_label_1
_geom_bond_atom_site_label_2
_geom_bond_distance
Ti1 O1 1.887(7)
Ti1 O3 1.894(6)
Ti1 C17 2.363(10)
Ti1 C16 2.364(9)
Ti1 C18 2.368(10)
Ti1 C19 2.388(9)
Ti1 C15 2.399(9)
Ti1 S2 2.493(3)
Ti1 S1 2.500(3)
Ti1 Rh1 3.272(2)
Rh1 C25 1.790(11)
Rh1 P1 2.276(3)
Rh1 S1 2.341(2)
Rh1 S2 2.372(3)
P1 C38 1.813(10)
P1 C26 1.815(11)
P1 C32 1.833(10)
S1 C3 1.776(10)
S2 C10 1.789(10)
O1 C1 1.296(12)
O2 C1 1.206(11)
O3 C8 1.317(11)
O4 C8 1.215(11)
O5 C25 1.171(12)
C1 C2 1.525(14)
C2 C7 1.370(14)
C2 C3 1.400(13)
C3 C4 1.391(13)
C4 C5 1.393(14)
C5 C6 1.363(15)
C6 C7 1.373(15)
C8 C9 1.494(13)
C9 C10 1.383(12)
C9 C14 1.416(12)
C10 C11 1.391(13)
C11 C12 1.373(13)
C12 C13 1.373(14)
C13 C14 1.379(13)
C15 C19 1.421(14)
C15 C16 1.434(13)
C15 C20 1.478(13)
C16 C17 1.412(13)
C16 C21 1.484(13)
C17 C18 1.437(14)
C17 C22 1.509(14)
C18 C19 1.407(14)
C18 C23 1.478(13)
C19 C24 1.490(14)
C26 C27 1.368(13)
C26 C31 1.410(13)
C27 C28 1.396(14)
C28 C29 1.367(14)
C29 C30 1.379(14)
C30 C31 1.363(14)
C32 C37 1.385(14)
C32 C33 1.413(13)
C33 C34 1.360(14)
C34 C35 1.395(16)
C35 C36 1.391(15)
C36 C37 1.357(13)
C38 C39 1.380(13)
C38 C43 1.390(13)
C39 C40 1.349(15)
C40 C41 1.379(15)
C41 C42 1.369(15)
C42 C43 1.380(14)
C50 Cl1 1.725(12)
C50 Cl2 1.755(12)
C51 Cl4 1.730(14)
C51 Cl3 1.774(15)
C52 C53 1.44(2)
C53 O6 1.375(15)
C54 O6 1.416(16)
C54 C55 1.473(18)
